data_7160798
loop_
_publ_author_name
'Rajat, ?'
'Jain, Nidhi'

_publ_section_title
;
 Transition-metal and photocatalyst-free oxidative cleavage of aryl
 alkynes with PIDA/iminoiodinanes in visible light.
;
_journal_issue 45
_journal_name_full 'Organic &amp; biomolecular chemistry'
_journal_page_first 10363
_journal_page_last 10369
_journal_paper_doi 10.1039/d5ob01318f
_journal_volume 23
_journal_year 2025
_chemical_formula_moiety 'C13 H9 N O3'
_chemical_formula_sum 'C13 H9 N O3'
_chemical_formula_weight 227.21
_space_group_crystal_system monoclinic
_space_group_IT_number 14
_space_group_name_Hall '-P 2ybc'
_space_group_name_H-M_alt 'P 1 21/c 1'
_atom_sites_solution_hydrogens geom
_audit_block_doi 10.5517/ccdc.csd.cc2n4dbk
_audit_creation_date 2024-06-06
_audit_creation_method
;
Olex2 1.5
(compiled 2024.02.16 svn.r378c4104 for OlexSys, GUI svn.r6928)
;
_audit_update_record
;
2025-04-28 deposited with the CCDC.	2025-10-07 downloaded from the CCDC.
;
_cell_angle_alpha 90
_cell_angle_beta 92.193(19)
_cell_angle_gamma 90
_cell_formula_units_Z 4
_cell_length_a 8.146(4)
_cell_length_b 17.380(8)
_cell_length_c 7.782(4)
_cell_measurement_reflns_used 3348
_cell_measurement_temperature 152(2)
_cell_measurement_theta_max 24.74
_cell_measurement_theta_min 2.50
_cell_volume 1100.9(9)
_computing_cell_refinement 'SAINT V8.40B (?, 2016)'
_computing_data_reduction 'SAINT V8.40B (?, 2016)'
_computing_molecular_graphics 'Olex2 1.5 (Dolomanov et al., 2009)'
_computing_publication_material 'Olex2 1.5 (Dolomanov et al., 2009)'
_computing_structure_refinement 'XL  (Sheldrick, 2008)'
_diffrn_ambient_temperature 152.00
_diffrn_measured_fraction_theta_full 0.997
_diffrn_measured_fraction_theta_max 0.996
_diffrn_measurement_device_type 'Bruker APEX-II CCD'
_diffrn_measurement_method '\f and \w scans'
_diffrn_radiation_type MoK\a
_diffrn_radiation_wavelength 0.71073
_diffrn_reflns_av_R_equivalents 0.0885
_diffrn_reflns_av_unetI/netI 0.0785
_diffrn_reflns_Laue_measured_fraction_full 0.997
_diffrn_reflns_Laue_measured_fraction_max 0.996
_diffrn_reflns_limit_h_max 9
_diffrn_reflns_limit_h_min -9
_diffrn_reflns_limit_k_max 20
_diffrn_reflns_limit_k_min -20
_diffrn_reflns_limit_l_max 9
_diffrn_reflns_limit_l_min -7
_diffrn_reflns_number 8670
_diffrn_reflns_point_group_measured_fraction_full 0.997
_diffrn_reflns_point_group_measured_fraction_max 0.996
_diffrn_reflns_theta_full 25.242
_diffrn_reflns_theta_max 25.418
_diffrn_reflns_theta_min 2.344
_diffrn_source_current 1.0
_diffrn_source_power 0.05
_diffrn_source_voltage 50.0
_diffrn_standards_number 0
_exptl_absorpt_coefficient_mu 0.099
_exptl_absorpt_correction_T_max 0.7452
_exptl_absorpt_correction_T_min 0.5113
_exptl_absorpt_correction_type multi-scan
_exptl_absorpt_process_details
;
SADABS-2016/2 (Bruker,2016/2) was used for absorption correction.
wR2(int) was 0.1570 before and 0.1116 after correction.
The Ratio of minimum to maximum transmission is 0.6861.
The \l/2 correction factor is Not present.
;
_exptl_crystal_colour 'clear whiteish white'
_exptl_crystal_colour_lustre clear
_exptl_crystal_colour_modifier whiteish
_exptl_crystal_colour_primary white
_exptl_crystal_density_diffrn 1.371
_exptl_crystal_description block
_exptl_crystal_F_000 472
_exptl_crystal_size_max 0.014
_exptl_crystal_size_mid 0.014
_exptl_crystal_size_min 0.012
_refine_diff_density_max 0.317
_refine_diff_density_min -0.349
_refine_diff_density_rms 0.096
_refine_ls_extinction_method none
_refine_ls_goodness_of_fit_ref 0.996
_refine_ls_hydrogen_treatment constr
_refine_ls_matrix_type full
_refine_ls_number_parameters 154
_refine_ls_number_reflns 2019
_refine_ls_number_restraints 0
_refine_ls_restrained_S_all 0.996
_refine_ls_R_factor_all 0.1289
_refine_ls_R_factor_gt 0.0845
_refine_ls_shift/su_max 0.000
_refine_ls_shift/su_mean 0.000
_refine_ls_structure_factor_coef Fsqd
_refine_ls_weighting_details 'w=1/[\s^2^(Fo^2^)+(0.1661P)^2^] where P=(Fo^2^+2Fc^2^)/3'
_refine_ls_weighting_scheme calc
_refine_ls_wR_factor_gt 0.2256
_refine_ls_wR_factor_ref 0.2657
_reflns_Friedel_coverage 0.000
_reflns_number_gt 1159
_reflns_number_total 2019
_reflns_threshold_expression 'I > 2\s(I)'
_cod_data_source_file d5ob01318f2.cif
_cod_data_source_block rajat_0ma_a
_cod_depositor_comments 'Adding full bibliography for 7160798.cif.'
_cod_database_code 7160798
_shelx_shelxl_version_number 2019/1
_shelx_space_group_comment
;
The symmetry employed for this shelxl refinement is uniquely defined
by the following loop, which should always be used as a source of
symmetry information in preference to the above space-group names.
They are only intended as comments.
;
_shelx_estimated_absorpt_t_max 0.999
_shelx_estimated_absorpt_t_min 0.999
_olex2_refinement_description
;
1. Fixed Uiso
 At 1.2 times of:
  All C(H) groups
2.a Aromatic/amide H refined with riding coordinates:
 C2(H2), C3(H3), C4(H4), C5(H5), C6(H6), C9(H9), C10(H10), C11(H11), C12(H12)
;
_olex2_submission_special_instructions 'No special instructions were received'

loop_
_space_group_symop_operation_xyz
'x, y, z'
'-x, y+1/2, -z+1/2'
'-x, -y, -z'
'x, -y-1/2, z-1/2'

loop_
_atom_site_label
_atom_site_type_symbol
_atom_site_fract_x
_atom_site_fract_y
_atom_site_fract_z
_atom_site_U_iso_or_equiv
_atom_site_adp_type
_atom_site_occupancy
_atom_site_site_symmetry_order
_atom_site_calc_flag
_atom_site_refinement_flags_posn
_atom_site_refinement_flags_adp
_atom_site_refinement_flags_occupancy
_atom_site_disorder_assembly
_atom_site_disorder_group
O1_1 O 0.6769(4) 0.54237(16) 0.5593(3) 0.0884(10) Uani 1 1 d . . . . .
O2_1 O 0.9540(3) 0.64743(16) 0.3781(4) 0.0742(9) Uani 1 1 d . . . . .
O3_1 O 0.9465(4) 0.73658(17) 0.1883(5) 0.0937(11) Uani 1 1 d . . . . .
N1_1 N 0.8804(4) 0.69598(17) 0.2942(4) 0.0605(8) Uani 1 1 d . . . . .
C1_1 C 0.7407(4) 0.51873(18) 0.2706(5) 0.0535(9) Uani 1 1 d . . . . .
C2_1 C 0.8415(5) 0.4569(2) 0.3083(6) 0.0668(11) Uani 1 1 d . . . . .
H2_1 H 0.874302 0.445853 0.424125 0.080 Uiso 1 1 calc R U . . .
C3_1 C 0.8949(5) 0.4108(2) 0.1764(8) 0.0793(13) Uani 1 1 d . . . . .
H3_1 H 0.964761 0.368198 0.201906 0.095 Uiso 1 1 calc R U . . .
C4_1 C 0.8479(5) 0.4263(3) 0.0106(8) 0.0835(14) Uani 1 1 d . . . . .
H4_1 H 0.885494 0.394542 -0.079077 0.100 Uiso 1 1 calc R U . . .
C5_1 C 0.7471(5) 0.4871(3) -0.0283(5) 0.0761(12) Uani 1 1 d . . . . .
H5_1 H 0.713800 0.497022 -0.144469 0.091 Uiso 1 1 calc R U . . .
C6_1 C 0.6936(5) 0.5341(2) 0.1007(5) 0.0600(10) Uani 1 1 d . . . . .
H6_1 H 0.624816 0.576868 0.073464 0.072 Uiso 1 1 calc R U . . .
C7_1 C 0.6796(5) 0.5664(2) 0.4119(5) 0.0602(10) Uani 1 1 d . . . . .
C8_1 C 0.6125(4) 0.64510(19) 0.3744(4) 0.0553(9) Uani 1 1 d . . . . .
C9_1 C 0.4481(5) 0.6590(3) 0.3967(5) 0.0712(11) Uani 1 1 d . . . . .
H9_1 H 0.379459 0.618013 0.430772 0.085 Uiso 1 1 calc R U . . .
C10_1 C 0.3810(5) 0.7311(3) 0.3708(6) 0.0787(12) Uani 1 1 d . . . . .
H10_1 H 0.267298 0.739221 0.387108 0.094 Uiso 1 1 calc R U . . .
C11_1 C 0.4780(5) 0.7913(2) 0.3216(5) 0.0733(12) Uani 1 1 d . . . . .
H11_1 H 0.431459 0.841046 0.306450 0.088 Uiso 1 1 calc R U . . .
C12_1 C 0.6412(5) 0.7799(2) 0.2943(5) 0.0634(10) Uani 1 1 d . . . . .
H12_1 H 0.708550 0.821073 0.258331 0.076 Uiso 1 1 calc R U . . .
C13_1 C 0.7059(4) 0.70696(19) 0.3204(4) 0.0521(9) Uani 1 1 d . . . . .

loop_
_atom_site_aniso_label
_atom_site_aniso_U_11
_atom_site_aniso_U_22
_atom_site_aniso_U_33
_atom_site_aniso_U_23
_atom_site_aniso_U_13
_atom_site_aniso_U_12
O1_1 0.140(3) 0.0682(19) 0.0575(19) 0.0124(14) 0.0066(16) 0.0028(17)
O2_1 0.0648(16) 0.0644(17) 0.093(2) 0.0031(14) -0.0067(14) 0.0108(13)
O3_1 0.082(2) 0.0673(19) 0.134(3) 0.0245(18) 0.0366(19) -0.0020(15)
N1_1 0.0620(19) 0.0474(16) 0.072(2) -0.0030(15) 0.0061(16) 0.0025(15)
C1_1 0.0556(19) 0.0424(18) 0.063(2) 0.0070(16) 0.0039(16) -0.0057(16)
C2_1 0.062(2) 0.049(2) 0.090(3) 0.017(2) 0.007(2) -0.0054(18)
C3_1 0.062(2) 0.050(2) 0.127(4) 0.009(2) 0.020(3) 0.0002(18)
C4_1 0.074(3) 0.063(3) 0.116(4) -0.021(3) 0.038(3) -0.002(2)
C5_1 0.082(3) 0.083(3) 0.065(3) -0.010(2) 0.015(2) -0.014(2)
C6_1 0.066(2) 0.052(2) 0.062(2) 0.0035(17) 0.0058(18) -0.0017(17)
C7_1 0.070(2) 0.054(2) 0.056(2) 0.0053(17) 0.0022(17) -0.0062(18)
C8_1 0.066(2) 0.051(2) 0.049(2) 0.0032(15) 0.0047(16) -0.0020(17)
C9_1 0.066(2) 0.076(3) 0.073(3) 0.003(2) 0.0139(19) -0.004(2)
C10_1 0.062(2) 0.086(3) 0.089(3) -0.004(2) 0.010(2) 0.014(2)
C11_1 0.073(3) 0.066(3) 0.081(3) -0.001(2) 0.000(2) 0.015(2)
C12_1 0.071(2) 0.046(2) 0.073(3) 0.0014(17) 0.0022(19) 0.0059(18)
C13_1 0.056(2) 0.0477(19) 0.052(2) -0.0006(15) 0.0049(15) 0.0030(16)

loop_
_atom_type_symbol
_atom_type_description
_atom_type_scat_dispersion_real
_atom_type_scat_dispersion_imag
_atom_type_scat_source
C C 0.0033 0.0016 'International Tables Vol C Tables 4.2.6.8 and 6.1.1.4'
H H 0.0000 0.0000 'International Tables Vol C Tables 4.2.6.8 and 6.1.1.4'
N N 0.0061 0.0033 'International Tables Vol C Tables 4.2.6.8 and 6.1.1.4'
O O 0.0106 0.0060 'International Tables Vol C Tables 4.2.6.8 and 6.1.1.4'

loop_
_geom_angle_atom_site_label_1
_geom_angle_atom_site_label_2
_geom_angle_atom_site_label_3
_geom_angle
_geom_angle_site_symmetry_1
_geom_angle_site_symmetry_3
_geom_angle_publ_flag
O2_1 N1_1 O3_1 122.9(3) . . ?
O2_1 N1_1 C13_1 118.8(3) . . ?
O3_1 N1_1 C13_1 118.4(3) . . ?
C2_1 C1_1 C6_1 119.5(4) . . ?
C2_1 C1_1 C7_1 119.6(3) . . ?
C6_1 C1_1 C7_1 120.8(3) . . ?
C1_1 C2_1 H2_1 120.2 . . ?
C1_1 C2_1 C3_1 119.7(4) . . ?
C3_1 C2_1 H2_1 120.2 . . ?
C2_1 C3_1 H3_1 119.9 . . ?
C4_1 C3_1 C2_1 120.2(4) . . ?
C4_1 C3_1 H3_1 119.9 . . ?
C3_1 C4_1 H4_1 119.7 . . ?
C3_1 C4_1 C5_1 120.6(4) . . ?
C5_1 C4_1 H4_1 119.7 . . ?
C4_1 C5_1 H5_1 119.9 . . ?
C4_1 C5_1 C6_1 120.1(4) . . ?
C6_1 C5_1 H5_1 119.9 . . ?
C1_1 C6_1 H6_1 120.1 . . ?
C5_1 C6_1 C1_1 119.8(4) . . ?
C5_1 C6_1 H6_1 120.1 . . ?
O1_1 C7_1 C1_1 121.7(3) . . ?
O1_1 C7_1 C8_1 118.4(3) . . ?
C1_1 C7_1 C8_1 119.8(3) . . ?
C9_1 C8_1 C7_1 119.0(3) . . ?
C9_1 C8_1 C13_1 116.6(3) . . ?
C13_1 C8_1 C7_1 124.4(3) . . ?
C8_1 C9_1 H9_1 119.2 . . ?
C8_1 C9_1 C10_1 121.5(4) . . ?
C10_1 C9_1 H9_1 119.2 . . ?
C9_1 C10_1 H10_1 119.9 . . ?
C11_1 C10_1 C9_1 120.2(4) . . ?
C11_1 C10_1 H10_1 119.9 . . ?
C10_1 C11_1 H11_1 119.8 . . ?
C12_1 C11_1 C10_1 120.4(4) . . ?
C12_1 C11_1 H11_1 119.8 . . ?
C11_1 C12_1 H12_1 120.8 . . ?
C11_1 C12_1 C13_1 118.4(4) . . ?
C13_1 C12_1 H12_1 120.8 . . ?
C8_1 C13_1 N1_1 119.3(3) . . ?
C12_1 C13_1 N1_1 117.8(3) . . ?
C12_1 C13_1 C8_1 122.9(3) . . ?

loop_
_geom_bond_atom_site_label_1
_geom_bond_atom_site_label_2
_geom_bond_distance
_geom_bond_site_symmetry_2
_geom_bond_publ_flag
O1_1 C7_1 1.221(4) . ?
O2_1 N1_1 1.212(4) . ?
O3_1 N1_1 1.225(4) . ?
N1_1 C13_1 1.457(4) . ?
C1_1 C2_1 1.378(5) . ?
C1_1 C6_1 1.389(5) . ?
C1_1 C7_1 1.478(5) . ?
C2_1 H2_1 0.9500 . ?
C2_1 C3_1 1.385(6) . ?
C3_1 H3_1 0.9500 . ?
C3_1 C4_1 1.359(7) . ?
C4_1 H4_1 0.9500 . ?
C4_1 C5_1 1.365(7) . ?
C5_1 H5_1 0.9500 . ?
C5_1 C6_1 1.378(5) . ?
C6_1 H6_1 0.9500 . ?
C7_1 C8_1 1.498(5) . ?
C8_1 C9_1 1.378(5) . ?
C8_1 C13_1 1.391(5) . ?
C9_1 H9_1 0.9500 . ?
C9_1 C10_1 1.379(6) . ?
C10_1 H10_1 0.9500 . ?
C10_1 C11_1 1.373(6) . ?
C11_1 H11_1 0.9500 . ?
C11_1 C12_1 1.369(5) . ?
C12_1 H12_1 0.9500 . ?
C12_1 C13_1 1.385(5) . ?

loop_
_geom_torsion_atom_site_label_1
_geom_torsion_atom_site_label_2
_geom_torsion_atom_site_label_3
_geom_torsion_atom_site_label_4
_geom_torsion
_geom_torsion_site_symmetry_1
_geom_torsion_site_symmetry_2
_geom_torsion_site_symmetry_3
_geom_torsion_site_symmetry_4
_geom_torsion_publ_flag
O1_1 C7_1 C8_1 C9_1 -63.7(5) . . . . ?
O1_1 C7_1 C8_1 C13_1 115.1(4) . . . . ?
O2_1 N1_1 C13_1 C8_1 -28.6(5) . . . . ?
O2_1 N1_1 C13_1 C12_1 149.7(3) . . . . ?
O3_1 N1_1 C13_1 C8_1 151.6(4) . . . . ?
O3_1 N1_1 C13_1 C12_1 -30.0(5) . . . . ?
C1_1 C2_1 C3_1 C4_1 -0.2(6) . . . . ?
C1_1 C7_1 C8_1 C9_1 113.9(4) . . . . ?
C1_1 C7_1 C8_1 C13_1 -67.3(5) . . . . ?
C2_1 C1_1 C6_1 C5_1 0.5(5) . . . . ?
C2_1 C1_1 C7_1 O1_1 -20.2(5) . . . . ?
C2_1 C1_1 C7_1 C8_1 162.3(3) . . . . ?
C2_1 C3_1 C4_1 C5_1 -0.3(6) . . . . ?
C3_1 C4_1 C5_1 C6_1 0.8(6) . . . . ?
C4_1 C5_1 C6_1 C1_1 -0.9(6) . . . . ?
C6_1 C1_1 C2_1 C3_1 0.1(5) . . . . ?
C6_1 C1_1 C7_1 O1_1 157.8(4) . . . . ?
C6_1 C1_1 C7_1 C8_1 -19.7(5) . . . . ?
C7_1 C1_1 C2_1 C3_1 178.1(3) . . . . ?
C7_1 C1_1 C6_1 C5_1 -177.5(3) . . . . ?
C7_1 C8_1 C9_1 C10_1 177.4(4) . . . . ?
C7_1 C8_1 C13_1 N1_1 1.3(5) . . . . ?
C7_1 C8_1 C13_1 C12_1 -177.0(3) . . . . ?
C8_1 C9_1 C10_1 C11_1 0.0(7) . . . . ?
C9_1 C8_1 C13_1 N1_1 -179.9(3) . . . . ?
C9_1 C8_1 C13_1 C12_1 1.8(5) . . . . ?
C9_1 C10_1 C11_1 C12_1 1.4(6) . . . . ?
C10_1 C11_1 C12_1 C13_1 -1.1(6) . . . . ?
C11_1 C12_1 C13_1 N1_1 -178.8(3) . . . . ?
C11_1 C12_1 C13_1 C8_1 -0.5(6) . . . . ?
C13_1 C8_1 C9_1 C10_1 -1.5(6) . . . . ?
